data_4037764
loop_
_publ_author_name
'Sun, Kai'
'Li, Yali'
'Feng, Ranran'
'Mu, Shiqiang'
'Wang, Xin'
'Zhang, Bing'

_publ_section_title
;
 C-H Imidation and Dual C-H Bond Aminobromination of Five-Membered
 Heterocycles.
;
_journal_name_full 'The Journal of organic chemistry'
_journal_paper_doi 10.1021/acs.joc.9b02941
_journal_year 2019
_chemical_formula_sum 'C10 H6 Br N3 S'
_chemical_formula_weight 280.15
_space_group_IT_number 2
_space_group_name_Hall '-P 1'
_space_group_name_H-M_alt 'P -1'
_symmetry_cell_setting Triclinic'
_symmetry_space_group_name_H-M 'P -1'
_atom_sites_solution_hydrogens geom
_atom_sites_solution_primary direct
_atom_sites_solution_secondary difmap
_audit_creation_method SHELXL-97
_cell_angle_alpha 83.71(3)
_cell_angle_beta 88.23(3)
_cell_angle_gamma 76.21(3)
_cell_formula_units_Z 2
_cell_length_a 6.7411(14)
_cell_length_b 8.5273(17)
_cell_length_c 9.4191(19)
_cell_measurement_reflns_used 2014
_cell_measurement_temperature 293(2)
_cell_measurement_theta_max 27.58
_cell_measurement_theta_min 3.11
_cell_volume 522.7(2)
_computing_cell_refinement 'Bruker SAINT'
_computing_data_collection 'Bruker APEX2'
_computing_data_reduction 'Bruker SAINT'
_computing_molecular_graphics 'Bruker SHELXTL'
_computing_publication_material 'Bruker SHELXTL'
_computing_structure_refinement 'SHELXL-2013 (Sheldrick 2013)'
_computing_structure_solution 'SHELXS-97 (Sheldrick 2008)'
_diffrn_ambient_temperature 293(2)
_diffrn_measured_fraction_theta_full 0.973
_diffrn_measured_fraction_theta_max 0.973
_diffrn_measurement_device_type 'Bruker APEX-II CCD'
_diffrn_measurement_method '\f and \w scans'
_diffrn_radiation_monochromator graphite
_diffrn_radiation_source 'fine-focus sealed tube'
_diffrn_radiation_type MoK\a
_diffrn_radiation_wavelength 0.71073
_diffrn_reflns_av_R_equivalents 0.0305
_diffrn_reflns_av_sigmaI/netI 0.0517
_diffrn_reflns_limit_h_max 8
_diffrn_reflns_limit_h_min -8
_diffrn_reflns_limit_k_max 11
_diffrn_reflns_limit_k_min -10
_diffrn_reflns_limit_l_max 12
_diffrn_reflns_limit_l_min -11
_diffrn_reflns_number 4499
_diffrn_reflns_theta_full 28.10
_diffrn_reflns_theta_max 28.10
_diffrn_reflns_theta_min 3.11
_diffrn_standards_decay_% 0
_diffrn_standards_interval_count 0
_diffrn_standards_interval_time 0
_diffrn_standards_number 0
_exptl_absorpt_coefficient_mu 4.098
_exptl_absorpt_correction_type none
_exptl_crystal_colour colorless
_exptl_crystal_density_diffrn 1.780
_exptl_crystal_density_method 'not measured'
_exptl_crystal_description block
_exptl_crystal_F_000 276
_exptl_crystal_size_max 0.20
_exptl_crystal_size_mid 0.20
_exptl_crystal_size_min 0.20
_refine_diff_density_max 0.642
_refine_diff_density_min -0.608
_refine_diff_density_rms 0.114
_refine_ls_extinction_method none
_refine_ls_goodness_of_fit_ref 1.000
_refine_ls_hydrogen_treatment constr
_refine_ls_matrix_type full
_refine_ls_number_parameters 136
_refine_ls_number_reflns 2470
_refine_ls_number_restraints 0
_refine_ls_restrained_S_all 1.000
_refine_ls_R_factor_all 0.0790
_refine_ls_R_factor_gt 0.0508
_refine_ls_shift/su_max 0.000
_refine_ls_shift/su_mean 0.000
_refine_ls_structure_factor_coef Fsqd
_refine_ls_weighting_details 'calc w=1/[\s^2^(Fo^2^)+(0.1238P)^2^+0.0194P] where P=(Fo^2^+2Fc^2^)/3'
_refine_ls_weighting_scheme calc
_refine_ls_wR_factor_gt 0.1630
_refine_ls_wR_factor_ref 0.1871
_reflns_number_gt 1644
_reflns_number_total 2470
_reflns_threshold_expression I>2sigma(I)
_cod_data_source_file jo9b02941_si_001.cif
_cod_data_source_block 1
_cod_original_cell_volume 522.66(18)
_cod_original_sg_symbol_H-M P-1
_cod_database_code 4037764

loop_
_symmetry_equiv_pos_as_xyz
'x, y, z'
'-x, -y, -z'

loop_
_atom_site_label
_atom_site_type_symbol
_atom_site_fract_x
_atom_site_fract_y
_atom_site_fract_z
_atom_site_U_iso_or_equiv
_atom_site_adp_type
_atom_site_occupancy
_atom_site_symmetry_multiplicity
_atom_site_calc_flag
_atom_site_refinement_flags
Br1 Br 0.11259(9) 0.26427(6) 0.98687(6) 0.0795(3) Uani 1 1 d .
S1 S 0.42867(16) 0.03637(13) 1.19501(13) 0.0515(3) Uani 1 1 d .
N3 N 0.5041(4) -0.1898(4) 1.4215(4) 0.0409(7) Uani 1 1 d .
C7 C 0.3568(5) -0.0918(4) 1.3288(4) 0.0396(8) Uani 1 1 d .
N1 N 0.8186(5) -0.2906(5) 1.4874(5) 0.0562(9) Uani 1 1 d .
C5 C 0.3302(6) -0.3356(5) 1.6198(5) 0.0495(10) Uani 1 1 d .
H5A H 0.1948 -0.2941 1.5927 0.059 Uiso 1 1 calc R
N2 N 0.7062(5) -0.1918(5) 1.3929(5) 0.0528(9) Uani 1 1 d .
C8 C 0.1525(6) -0.0819(6) 1.3303(6) 0.0555(11) Uani 1 1 d .
H8A H 0.0871 -0.1427 1.3958 0.067 Uiso 1 1 calc R
C10 C 0.1784(7) 0.1053(5) 1.1406(5) 0.0495(10) Uani 1 1 d .
C6 C 0.4907(5) -0.2929(5) 1.5411(4) 0.0378(8) Uani 1 1 d .
C1 C 0.6944(6) -0.3570(5) 1.5829(5) 0.0447(9) Uani 1 1 d .
C3 C 0.5867(8) -0.5092(6) 1.7803(5) 0.0618(12) Uani 1 1 d .
H3A H 0.6147 -0.5828 1.8618 0.074 Uiso 1 1 calc R
C4 C 0.3833(8) -0.4423(6) 1.7395(6) 0.0643(13) Uani 1 1 d .
H4A H 0.2799 -0.4718 1.7962 0.077 Uiso 1 1 calc R
C2 C 0.7442(7) -0.4681(6) 1.7024(6) 0.0567(11) Uani 1 1 d .
H2A H 0.8795 -0.5129 1.7285 0.068 Uiso 1 1 calc R
C9 C 0.0508(6) 0.0336(6) 1.2186(6) 0.0561(11) Uani 1 1 d .
H9A H -0.0890 0.0561 1.2023 0.067 Uiso 1 1 calc R

loop_
_atom_site_aniso_label
_atom_site_aniso_U_11
_atom_site_aniso_U_22
_atom_site_aniso_U_33
_atom_site_aniso_U_23
_atom_site_aniso_U_13
_atom_site_aniso_U_12
Br1 0.0906(5) 0.0683(4) 0.0697(5) 0.0240(3) -0.0240(3) -0.0102(3)
S1 0.0418(5) 0.0552(6) 0.0550(7) 0.0132(5) -0.0027(5) -0.0144(4)
N3 0.0252(14) 0.0476(17) 0.0482(19) 0.0033(15) -0.0018(14) -0.0087(12)
C7 0.0346(18) 0.0385(18) 0.045(2) 0.0016(16) -0.0012(16) -0.0088(14)
N1 0.0314(15) 0.071(2) 0.061(2) 0.0128(19) -0.0059(16) -0.0113(15)
C5 0.0363(19) 0.058(2) 0.054(3) 0.000(2) 0.0029(19) -0.0142(17)
N2 0.0259(14) 0.066(2) 0.064(2) 0.0122(18) -0.0026(16) -0.0138(14)
C8 0.0294(19) 0.067(3) 0.066(3) 0.014(2) -0.0051(19) -0.0117(17)
C10 0.050(2) 0.045(2) 0.051(2) 0.0028(18) -0.0136(19) -0.0075(17)
C6 0.0304(17) 0.0407(18) 0.042(2) -0.0040(16) -0.0016(16) -0.0070(14)
C1 0.0351(18) 0.047(2) 0.051(2) -0.0012(17) -0.0058(17) -0.0077(15)
C3 0.075(3) 0.062(3) 0.045(2) 0.010(2) -0.010(2) -0.015(2)
C4 0.059(3) 0.071(3) 0.060(3) 0.014(2) 0.007(2) -0.020(2)
C2 0.053(2) 0.057(3) 0.055(3) 0.004(2) -0.012(2) -0.0061(19)
C9 0.0360(19) 0.056(2) 0.072(3) 0.006(2) -0.010(2) -0.0067(17)

loop_
_atom_type_symbol
_atom_type_description
_atom_type_scat_dispersion_real
_atom_type_scat_dispersion_imag
_atom_type_scat_source
C C 0.0033 0.0016 'International Tables Vol C Tables 4.2.6.8 and 6.1.1.4'
H H 0.0000 0.0000 'International Tables Vol C Tables 4.2.6.8 and 6.1.1.4'
N N 0.0061 0.0033 'International Tables Vol C Tables 4.2.6.8 and 6.1.1.4'
S S 0.1246 0.1234 'International Tables Vol C Tables 4.2.6.8 and 6.1.1.4'
Br Br -0.2901 2.4595 'International Tables Vol C Tables 4.2.6.8 and 6.1.1.4'

loop_
_geom_angle_atom_site_label_1
_geom_angle_atom_site_label_2
_geom_angle_atom_site_label_3
_geom_angle
C7 S1 C10 90.3(2)
C6 N3 N2 109.4(3)
C6 N3 C7 132.4(3)
N2 N3 C7 118.2(3)
C8 C7 N3 127.8(4)
C8 C7 S1 112.7(3)
N3 C7 S1 119.5(3)
N2 N1 C1 108.7(3)
C4 C5 C6 116.1(4)
C4 C5 H5A 122.0
C6 C5 H5A 122.0
N1 N2 N3 109.3(3)
C7 C8 C9 111.5(4)
C7 C8 H8A 124.3
C9 C8 H8A 124.3
C9 C10 S1 113.1(3)
C9 C10 Br1 127.1(3)
S1 C10 Br1 119.8(3)
N3 C6 C5 134.5(4)
N3 C6 C1 104.0(3)
C5 C6 C1 121.4(4)
N1 C1 C2 130.1(4)
N1 C1 C6 108.5(4)
C2 C1 C6 121.4(4)
C2 C3 C4 121.0(5)
C2 C3 H3A 119.5
C4 C3 H3A 119.5
C5 C4 C3 122.8(5)
C5 C4 H4A 118.6
C3 C4 H4A 118.6
C3 C2 C1 117.2(4)
C3 C2 H2A 121.4
C1 C2 H2A 121.4
C10 C9 C8 112.4(4)
C10 C9 H9A 123.8
C8 C9 H9A 123.8

loop_
_geom_bond_atom_site_label_1
_geom_bond_atom_site_label_2
_geom_bond_distance
Br1 C10 1.859(5)
S1 C7 1.712(4)
S1 C10 1.723(4)
N3 C6 1.366(5)
N3 N2 1.377(4)
N3 C7 1.395(5)
C7 C8 1.359(5)
N1 N2 1.284(5)
N1 C1 1.378(6)
C5 C4 1.368(7)
C5 C6 1.389(6)
C5 H5A 0.9300
C8 C9 1.430(7)
C8 H8A 0.9300
C10 C9 1.329(7)
C6 C1 1.403(5)
C1 C2 1.384(7)
C3 C2 1.365(8)
C3 C4 1.402(8)
C3 H3A 0.9300
C4 H4A 0.9300
C2 H2A 0.9300
C9 H9A 0.9300

loop_
_geom_torsion_atom_site_label_1
_geom_torsion_atom_site_label_2
_geom_torsion_atom_site_label_3
_geom_torsion_atom_site_label_4
_geom_torsion
C6 N3 C7 C8 -4.7(7)
N2 N3 C7 C8 174.1(4)
C6 N3 C7 S1 174.8(3)
N2 N3 C7 S1 -6.4(5)
C10 S1 C7 C8 0.3(4)
C10 S1 C7 N3 -179.2(3)
C1 N1 N2 N3 -0.4(5)
C6 N3 N2 N1 0.3(5)
C7 N3 N2 N1 -178.7(4)
N3 C7 C8 C9 179.6(4)
S1 C7 C8 C9 0.1(5)
C7 S1 C10 C9 -0.7(4)
C7 S1 C10 Br1 179.3(3)
N2 N3 C6 C5 178.1(5)
C7 N3 C6 C5 -3.0(8)
N2 N3 C6 C1 -0.1(4)
C7 N3 C6 C1 178.8(4)
C4 C5 C6 N3 -177.6(5)
C4 C5 C6 C1 0.3(6)
N2 N1 C1 C2 -179.6(5)
N2 N1 C1 C6 0.4(5)
N3 C6 C1 N1 -0.2(4)
C5 C6 C1 N1 -178.6(4)
N3 C6 C1 C2 179.9(4)
C5 C6 C1 C2 1.4(6)
C6 C5 C4 C3 -1.6(8)
C2 C3 C4 C5 1.1(9)
C4 C3 C2 C1 0.6(7)
N1 C1 C2 C3 178.2(5)
C6 C1 C2 C3 -1.8(7)
S1 C10 C9 C8 0.8(6)
Br1 C10 C9 C8 -179.1(3)
C7 C8 C9 C10 -0.6(6)
